data_7236341
loop_
_publ_author_name
'Yao, Shuo'
'Sun, Xiaodong'
'Liu, Bing'
'Krishna, Rajamani'
'Li, Guanghua'
'Huo, Qisheng'
'Liu, Yunling'

_publ_section_title
;
 Two heterovalent copper--organic frameworks with multiple secondary
 building units: high performance for gas adsorption and separation and I2
 sorption and release
;
_journal_issue 39
_journal_name_full 'Journal of Materials Chemistry A'
_journal_page_first 15081
_journal_paper_doi 10.1039/C6TA05142A
_journal_volume 4
_journal_year 2016
_chemical_formula_moiety 'C136 H180 Cu8 I4 N24 O32'
_chemical_formula_sum 'C136 H180 Cu8 I4 N24 O32'
_chemical_formula_weight 3678.95
_space_group_crystal_system orthorhombic
_space_group_IT_number 63
_space_group_name_Hall '-C 2c 2'
_space_group_name_H-M_alt 'C m c m'
_atom_sites_solution_hydrogens geom
_audit_creation_method SHELXL-2014/7
_audit_update_record
;
2016-06-04 deposited with the CCDC.
2016-09-05 downloaded from the CCDC.
;
_cell_angle_alpha 90
_cell_angle_beta 90
_cell_angle_gamma 90
_cell_formula_units_Z 4
_cell_length_a 33.712(7)
_cell_length_b 19.058(4)
_cell_length_c 33.611(7)
_cell_measurement_reflns_used 10118
_cell_measurement_temperature 293(2)
_cell_measurement_theta_max 25.326
_cell_measurement_theta_min 1.208
_cell_volume 21595(8)
_computing_structure_refinement 'SHELXL-2014/7 (Sheldrick, 2014)'
_diffrn_ambient_temperature 293(2)
_diffrn_measured_fraction_theta_full 0.995
_diffrn_measured_fraction_theta_max 0.988
_diffrn_measurement_device_type 'CCD area detector'
_diffrn_radiation_type MoK\a
_diffrn_radiation_wavelength 0.71073
_diffrn_reflns_av_R_equivalents 0.0846
_diffrn_reflns_av_unetI/netI 0.0541
_diffrn_reflns_Laue_measured_fraction_full 0.995
_diffrn_reflns_Laue_measured_fraction_max 0.988
_diffrn_reflns_limit_h_max 30
_diffrn_reflns_limit_h_min -40
_diffrn_reflns_limit_k_max 22
_diffrn_reflns_limit_k_min -22
_diffrn_reflns_limit_l_max 40
_diffrn_reflns_limit_l_min -40
_diffrn_reflns_number 68324
_diffrn_reflns_point_group_measured_fraction_full 0.995
_diffrn_reflns_point_group_measured_fraction_max 0.988
_diffrn_reflns_theta_full 25.242
_diffrn_reflns_theta_max 25.326
_diffrn_reflns_theta_min 1.208
_exptl_absorpt_coefficient_mu 1.399
_exptl_absorpt_correction_T_max 0.7464
_exptl_absorpt_correction_T_min 0.7214
_exptl_absorpt_correction_type empirical
_exptl_absorpt_process_details SADABS
_exptl_crystal_colour blue
_exptl_crystal_density_diffrn 1.132
_exptl_crystal_description block
_exptl_crystal_F_000 7456
_exptl_crystal_size_max 0.24
_exptl_crystal_size_mid 0.22
_exptl_crystal_size_min 0.21
_refine_diff_density_max 1.037
_refine_diff_density_min -0.928
_refine_diff_density_rms 0.110
_refine_ls_extinction_method none
_refine_ls_goodness_of_fit_ref 1.034
_refine_ls_hydrogen_treatment constr
_refine_ls_matrix_type full
_refine_ls_number_parameters 277
_refine_ls_number_reflns 10118
_refine_ls_number_restraints 0
_refine_ls_restrained_S_all 1.034
_refine_ls_R_factor_all 0.0750
_refine_ls_R_factor_gt 0.0492
_refine_ls_shift/su_max 0.000
_refine_ls_shift/su_mean 0.000
_refine_ls_structure_factor_coef Fsqd
_refine_ls_weighting_details 'w=1/[\s^2^(Fo^2^)+(0.0878P)^2^] where P=(Fo^2^+2Fc^2^)/3'
_refine_ls_weighting_scheme calc
_refine_ls_wR_factor_gt 0.1465
_refine_ls_wR_factor_ref 0.1575
_reflns_Friedel_coverage 0.000
_reflns_number_gt 6671
_reflns_number_total 10118
_reflns_threshold_expression 'I > 2\s(I)'
_cod_data_source_file c6ta05142a2.cif
_cod_data_source_block JLU-Liu31
_cod_original_cell_volume 21595(7)
_cod_database_code 7236341
_shelx_shelxl_version_number 2014/7
_shelx_space_group_comment
;
The symmetry employed for this shelxl refinement is uniquely defined
by the following loop, which should always be used as a source of
symmetry information in preference to the above space-group names.
They are only intended as comments.
;

loop_
_space_group_symop_operation_xyz
'x, y, z'
'-x, -y, z+1/2'
'-x, y, -z+1/2'
'x, -y, -z'
'x+1/2, y+1/2, z'
'-x+1/2, -y+1/2, z+1/2'
'-x+1/2, y+1/2, -z+1/2'
'x+1/2, -y+1/2, -z'
'-x, -y, -z'
'x, y, -z-1/2'
'x, -y, z-1/2'
'-x, y, z'
'-x+1/2, -y+1/2, -z'
'x+1/2, y+1/2, -z-1/2'
'x+1/2, -y+1/2, z-1/2'
'-x+1/2, y+1/2, z'

loop_
_atom_site_label
_atom_site_type_symbol
_atom_site_fract_x
_atom_site_fract_y
_atom_site_fract_z
_atom_site_U_iso_or_equiv
_atom_site_adp_type
_atom_site_occupancy
_atom_site_site_symmetry_order
_atom_site_calc_flag
_atom_site_refinement_flags_posn
_atom_site_refinement_flags_adp
_atom_site_refinement_flags_occupancy
I1 I 0.43138(2) 0.08019(3) 0.2500 0.06986(18) Uani 1 2 d S T P
I2 I 0.5000 -0.07698(3) 0.31862(2) 0.07002(18) Uani 1 2 d S T P
Cu1 Cu 0.5000 0.05378(5) 0.28825(3) 0.0667(3) Uani 1 2 d S T P
Cu2 Cu 0.46159(3) -0.05055(5) 0.2500 0.0675(3) Uani 1 2 d S T P
Cu3 Cu 0.24313(2) 0.18212(2) 0.49748(2) 0.03410(14) Uani 1 1 d . . .
O1 O 0.29357(8) 0.18593(14) 0.46852(10) 0.0540(8) Uani 1 1 d . . .
O2 O 0.30632(8) 0.29953(14) 0.47359(9) 0.0508(7) Uani 1 1 d . . .
O3 O 0.28453(9) -0.30005(15) 0.05294(8) 0.0538(8) Uani 1 1 d . . .
O4 O 0.27280(10) -0.18629(15) 0.04783(9) 0.0548(8) Uani 1 1 d . . .
N1 N 0.5000 0.1200(3) 0.33591(16) 0.0619(16) Uani 1 2 d S T P
N2 N 0.41369(17) -0.1158(3) 0.2500 0.0615(16) Uani 1 2 d S T P
N3 N 0.24053(9) 0.06798(15) 0.49896(10) 0.0382(8) Uani 1 1 d . . .
C1 C 0.46626(13) 0.1394(3) 0.35312(15) 0.0717(16) Uani 1 1 d . . .
H1 H 0.4425 0.1254 0.3415 0.086 Uiso 1 1 calc R U .
C2 C 0.46469(12) 0.1793(3) 0.38751(14) 0.0604(13) Uani 1 1 d . . .
C3 C 0.5000 0.2005(4) 0.4038(2) 0.0624(19) Uani 1 2 d S T P
H3 H 0.5000 0.2295 0.4261 0.075 Uiso 1 2 calc R U P
C4 C 0.42542(12) 0.1968(3) 0.40591(14) 0.0542(12) Uani 1 1 d . . .
C5 C 0.39710(15) 0.1461(3) 0.40869(17) 0.0791(17) Uani 1 1 d . . .
H5 H 0.4021 0.1018 0.3982 0.095 Uiso 1 1 calc R U .
C6 C 0.36108(14) 0.1594(3) 0.42683(16) 0.0720(15) Uani 1 1 d . . .
H6 H 0.3422 0.1240 0.4288 0.086 Uiso 1 1 calc R U .
C7 C 0.35309(12) 0.2246(2) 0.44198(13) 0.0497(11) Uani 1 1 d . . .
C8 C 0.38137(14) 0.2755(3) 0.43932(15) 0.0670(14) Uani 1 1 d . . .
H8 H 0.3763 0.3198 0.4498 0.080 Uiso 1 1 calc R U .
C9 C 0.41801(14) 0.2619(3) 0.42102(16) 0.0724(16) Uani 1 1 d . . .
H9 H 0.4371 0.2970 0.4192 0.087 Uiso 1 1 calc R U .
C10 C 0.31417(11) 0.2375(2) 0.46271(12) 0.0415(10) Uani 1 1 d . . .
C11 C 0.39670(15) -0.1363(3) 0.21620(12) 0.0647(15) Uani 1 1 d . . .
H11 H 0.4078 -0.1213 0.1923 0.078 Uiso 1 1 calc R U .
C12 C 0.36347(14) -0.1789(3) 0.21463(12) 0.0609(13) Uani 1 1 d . . .
C13 C 0.3469(2) -0.1993(4) 0.2500 0.0620(19) Uani 1 2 d S T P
H13 H 0.3243 -0.2273 0.2500 0.074 Uiso 1 2 calc R U P
C14 C 0.34511(14) -0.1958(3) 0.17500(12) 0.0586(13) Uani 1 1 d . . .
C15 C 0.33341(18) -0.2612(3) 0.16597(14) 0.0811(18) Uani 1 1 d . . .
H15 H 0.3373 -0.2970 0.1844 0.097 Uiso 1 1 calc R U .
C16 C 0.31573(17) -0.2764(3) 0.13002(14) 0.0749(16) Uani 1 1 d . . .
H16 H 0.3093 -0.3226 0.1238 0.090 Uiso 1 1 calc R U .
C17 C 0.30751(13) -0.2240(2) 0.10345(12) 0.0473(10) Uani 1 1 d . . .
C18 C 0.31886(18) -0.1579(3) 0.11278(14) 0.0855(19) Uani 1 1 d . . .
H18 H 0.3136 -0.1216 0.0951 0.103 Uiso 1 1 calc R U .
C19 C 0.33819(19) -0.1433(3) 0.14829(15) 0.0856(19) Uani 1 1 d . . .
H19 H 0.3464 -0.0977 0.1539 0.103 Uiso 1 1 calc R U .
C20 C 0.28658(12) -0.2379(2) 0.06512(12) 0.0449(11) Uani 1 1 d . . .
C21 C 0.2800(2) 0.0403(3) 0.4969(2) 0.104(2) Uiso 1 1 d . . .
H21A H 0.2962 0.0622 0.5173 0.125 Uiso 1 1 calc R U .
H21B H 0.2914 0.0513 0.4712 0.125 Uiso 1 1 calc R U .
C22 C 0.2191(2) 0.0394(3) 0.4642(2) 0.101(2) Uiso 1 1 d . . .
H22A H 0.2316 0.0555 0.4399 0.122 Uiso 1 1 calc R U .
H22B H 0.1919 0.0559 0.4644 0.122 Uiso 1 1 calc R U .
C23 C 0.2198(2) 0.0429(3) 0.5343(2) 0.106(2) Uiso 1 1 d . . .
H23A H 0.1928 0.0605 0.5341 0.127 Uiso 1 1 calc R U .
H23B H 0.2329 0.0609 0.5579 0.127 Uiso 1 1 calc R U .

loop_
_atom_site_aniso_label
_atom_site_aniso_U_11
_atom_site_aniso_U_22
_atom_site_aniso_U_33
_atom_site_aniso_U_23
_atom_site_aniso_U_13
_atom_site_aniso_U_12
I1 0.0346(2) 0.1059(4) 0.0690(3) 0.000 0.000 0.0086(2)
I2 0.0690(3) 0.1080(5) 0.0331(2) 0.0088(2) 0.000 0.000
Cu1 0.0413(5) 0.0974(7) 0.0613(5) -0.0300(5) 0.000 0.000
Cu2 0.0610(6) 0.0992(7) 0.0424(4) 0.000 0.000 -0.0300(5)
Cu3 0.0375(3) 0.0225(2) 0.0423(3) 0.0009(2) -0.0019(2) 0.00319(19)
O1 0.0454(17) 0.0331(17) 0.084(2) -0.0043(16) 0.0233(16) -0.0004(14)
O2 0.0420(16) 0.0356(17) 0.075(2) -0.0064(15) 0.0147(15) -0.0036(13)
O3 0.072(2) 0.0384(18) 0.0506(17) 0.0002(14) -0.0229(15) -0.0061(15)
O4 0.079(2) 0.0363(17) 0.0493(17) -0.0036(15) -0.0280(16) 0.0017(15)
N1 0.032(3) 0.090(4) 0.064(3) -0.029(3) 0.000 0.000
N2 0.065(4) 0.084(4) 0.036(3) 0.000 0.000 -0.036(3)
N3 0.0359(18) 0.0299(18) 0.0489(19) 0.0010(16) 0.0005(16) -0.0017(13)
C1 0.031(2) 0.102(4) 0.081(3) -0.043(3) 0.000(2) 0.003(2)
C2 0.035(2) 0.076(3) 0.069(3) -0.029(3) 0.006(2) 0.002(2)
C3 0.042(4) 0.079(5) 0.066(4) -0.032(4) 0.000 0.000
C4 0.036(2) 0.065(3) 0.062(3) -0.021(3) 0.003(2) -0.001(2)
C5 0.060(3) 0.068(4) 0.109(4) -0.040(3) 0.027(3) -0.002(3)
C6 0.054(3) 0.056(3) 0.106(4) -0.026(3) 0.030(3) -0.009(2)
C7 0.040(2) 0.051(3) 0.058(3) -0.011(2) 0.010(2) 0.002(2)
C8 0.051(3) 0.063(3) 0.087(4) -0.025(3) 0.024(3) -0.003(2)
C9 0.040(3) 0.080(4) 0.098(4) -0.038(3) 0.011(3) -0.008(2)
C10 0.030(2) 0.055(3) 0.039(2) 0.001(2) -0.0019(18) 0.011(2)
C11 0.076(3) 0.087(4) 0.031(2) 0.008(2) 0.001(2) -0.038(3)
C12 0.068(3) 0.083(4) 0.032(2) 0.001(2) -0.009(2) -0.024(3)
C13 0.067(4) 0.068(5) 0.050(4) 0.000 0.000 -0.034(4)
C14 0.064(3) 0.076(4) 0.036(2) 0.002(2) -0.006(2) -0.025(3)
C15 0.123(5) 0.067(4) 0.054(3) 0.017(3) -0.043(3) -0.034(3)
C16 0.112(5) 0.059(3) 0.053(3) 0.001(3) -0.026(3) -0.023(3)
C17 0.053(3) 0.048(3) 0.041(2) -0.002(2) -0.005(2) -0.008(2)
C18 0.138(5) 0.062(4) 0.057(3) 0.013(3) -0.048(3) -0.035(3)
C19 0.135(5) 0.064(4) 0.057(3) 0.004(3) -0.036(3) -0.032(3)
C20 0.041(2) 0.053(3) 0.040(2) -0.003(2) -0.0070(19) -0.014(2)

loop_
_atom_type_symbol
_atom_type_description
_atom_type_scat_dispersion_real
_atom_type_scat_dispersion_imag
_atom_type_scat_source
C C 0.0033 0.0016 'International Tables Vol C Tables 4.2.6.8 and 6.1.1.4'
H H 0.0000 0.0000 'International Tables Vol C Tables 4.2.6.8 and 6.1.1.4'
N N 0.0061 0.0033 'International Tables Vol C Tables 4.2.6.8 and 6.1.1.4'
O O 0.0106 0.0060 'International Tables Vol C Tables 4.2.6.8 and 6.1.1.4'
Cu Cu 0.3201 1.2651 'International Tables Vol C Tables 4.2.6.8 and 6.1.1.4'
I I -0.4742 1.8119 'International Tables Vol C Tables 4.2.6.8 and 6.1.1.4'

loop_
_geom_angle_atom_site_label_1
_geom_angle_atom_site_label_2
_geom_angle_atom_site_label_3
_geom_angle
_geom_angle_site_symmetry_1
_geom_angle_site_symmetry_3
Cu2 I1 Cu1 60.14(3) . 10_556
Cu2 I1 Cu1 60.14(3) . .
Cu1 I1 Cu1 57.01(4) 10_556 .
Cu2 I2 Cu2 57.49(4) . 3_655
Cu2 I2 Cu1 60.15(3) . .
Cu2 I2 Cu1 60.15(3) 3_655 .
N1 Cu1 Cu1 141.76(18) . 10_556
N1 Cu1 I2 105.96(18) . .
Cu1 Cu1 I2 112.27(2) 10_556 .
N1 Cu1 I1 105.02(9) . 3_655
Cu1 Cu1 I1 61.493(18) 10_556 3_655
I2 Cu1 I1 110.72(3) . 3_655
N1 Cu1 I1 105.02(9) . .
Cu1 Cu1 I1 61.493(18) 10_556 .
I2 Cu1 I1 110.72(3) . .
I1 Cu1 I1 118.33(4) 3_655 .
N1 Cu1 Cu2 146.12(10) . .
Cu1 Cu1 Cu2 61.55(2) 10_556 .
I2 Cu1 Cu2 59.92(3) . .
I1 Cu1 Cu2 108.80(3) 3_655 .
I1 Cu1 Cu2 59.89(3) . .
N1 Cu1 Cu2 146.12(10) . 3_655
Cu1 Cu1 Cu2 61.55(2) 10_556 3_655
I2 Cu1 Cu2 59.92(3) . 3_655
I1 Cu1 Cu2 59.89(3) 3_655 3_655
I1 Cu1 Cu2 108.80(3) . 3_655
Cu2 Cu1 Cu2 57.35(5) . 3_655
N2 Cu2 Cu2 142.40(19) . 3_655
N2 Cu2 I1 105.37(19) . .
Cu2 Cu2 I1 112.23(2) 3_655 .
N2 Cu2 I2 105.48(9) . .
Cu2 Cu2 I2 61.255(18) 3_655 .
I1 Cu2 I2 110.80(3) . .
N2 Cu2 I2 105.48(9) . 10_556
Cu2 Cu2 I2 61.256(18) 3_655 10_556
I1 Cu2 I2 110.80(3) . 10_556
I2 Cu2 I2 117.87(4) . 10_556
N2 Cu2 Cu1 146.07(10) . 10_556
Cu2 Cu2 Cu1 61.33(2) 3_655 10_556
I1 Cu2 Cu1 59.97(3) . 10_556
I2 Cu2 Cu1 108.37(3) . 10_556
I2 Cu2 Cu1 59.93(3) 10_556 10_556
N2 Cu2 Cu1 146.06(10) . .
Cu2 Cu2 Cu1 61.33(2) 3_655 .
I1 Cu2 Cu1 59.97(3) . .
I2 Cu2 Cu1 59.93(3) . .
I2 Cu2 Cu1 108.37(3) 10_556 .
Cu1 Cu2 Cu1 56.90(5) 10_556 .
O1 Cu3 O2 167.59(11) . 13_556
O1 Cu3 O3 88.67(13) . 7
O2 Cu3 O3 89.64(13) 13_556 7
O1 Cu3 O4 89.11(14) . 11_556
O2 Cu3 O4 89.91(13) 13_556 11_556
O3 Cu3 O4 167.60(12) 7 11_556
O1 Cu3 N3 94.78(12) . .
O2 Cu3 N3 97.62(12) 13_556 .
O3 Cu3 N3 99.98(12) 7 .
O4 Cu3 N3 92.37(12) 11_556 .
O1 Cu3 Cu3 80.96(8) . 13_556
O2 Cu3 Cu3 86.70(8) 13_556 13_556
O3 Cu3 Cu3 88.23(9) 7 13_556
O4 Cu3 Cu3 79.37(8) 11_556 13_556
N3 Cu3 Cu3 170.71(9) . 13_556
C10 O1 Cu3 127.1(3) . .
C10 O2 Cu3 119.2(3) . 13_556
C20 O3 Cu3 118.1(3) . 7_545
C20 O4 Cu3 129.0(3) . 11
C1 N1 C1 117.8(6) 12_655 .
C1 N1 Cu1 120.9(3) 12_655 .
C1 N1 Cu1 120.9(3) . .
C11 N2 C11 117.2(5) . 10_556
C11 N2 Cu2 121.4(3) . .
C11 N2 Cu2 121.4(3) 10_556 .
C21 N3 C23 111.3(5) . .
C21 N3 C22 106.3(4) . .
C23 N3 C22 106.8(4) . .
C21 N3 Cu3 109.2(3) . .
C23 N3 Cu3 111.4(3) . .
C22 N3 Cu3 111.7(3) . .
N1 C1 C2 123.3(4) . .
N1 C1 H1 118.4 . .
C2 C1 H1 118.4 . .
C3 C2 C1 117.6(4) . .
C3 C2 C4 122.4(4) . .
C1 C2 C4 120.0(4) . .
C2 C3 C2 120.4(6) . 12_655
C2 C3 H3 119.8 . .
C2 C3 H3 119.8 12_655 .
C5 C4 C9 119.5(4) . .
C5 C4 C2 119.3(4) . .
C9 C4 C2 121.2(4) . .
C4 C5 C6 121.0(5) . .
C4 C5 H5 119.5 . .
C6 C5 H5 119.5 . .
C7 C6 C5 120.2(4) . .
C7 C6 H6 119.9 . .
C5 C6 H6 119.9 . .
C8 C7 C6 118.9(4) . .
C8 C7 C10 121.6(4) . .
C6 C7 C10 119.4(4) . .
C7 C8 C9 120.9(5) . .
C7 C8 H8 119.6 . .
C9 C8 H8 119.6 . .
C4 C9 C8 119.5(5) . .
C4 C9 H9 120.3 . .
C8 C9 H9 120.3 . .
O1 C10 O2 126.0(4) . .
O1 C10 C7 116.0(4) . .
O2 C10 C7 117.9(4) . .
N2 C11 C12 123.6(4) . .
N2 C11 H11 118.2 . .
C12 C11 H11 118.2 . .
C13 C12 C11 117.6(4) . .
C13 C12 C14 122.7(4) . .
C11 C12 C14 119.5(4) . .
C12 C13 C12 120.4(6) . 10_556
C12 C13 H13 119.8 . .
C12 C13 H13 119.8 10_556 .
C15 C14 C19 118.8(4) . .
C15 C14 C12 121.4(4) . .
C19 C14 C12 119.7(4) . .
C14 C15 C16 121.4(5) . .
C14 C15 H15 119.3 . .
C16 C15 H15 119.3 . .
C17 C16 C15 120.4(5) . .
C17 C16 H16 119.8 . .
C15 C16 H16 119.8 . .
C18 C17 C16 118.1(4) . .
C18 C17 C20 120.0(4) . .
C16 C17 C20 121.9(4) . .
C17 C18 C19 121.3(5) . .
C17 C18 H18 119.4 . .
C19 C18 H18 119.4 . .
C14 C19 C18 119.9(5) . .
C14 C19 H19 120.0 . .
C18 C19 H19 120.0 . .
O4 C20 O3 125.3(4) . .
O4 C20 C17 116.3(4) . .
O3 C20 C17 118.4(4) . .
N3 C21 C21 111.0(3) . 4_556
N3 C21 H21A 109.4 . .
C21 C21 H21A 109.4 4_556 .
N3 C21 H21B 109.4 . .
C21 C21 H21B 109.4 4_556 .
H21A C21 H21B 108.0 . .
N3 C22 C23 109.6(5) . 4_556
N3 C22 H22A 109.7 . .
C23 C22 H22A 109.7 4_556 .
N3 C22 H22B 109.7 . .
C23 C22 H22B 109.7 4_556 .
H22A C22 H22B 108.2 . .
N3 C23 C22 111.2(5) . 4_556
N3 C23 H23A 109.4 . .
C22 C23 H23A 109.4 4_556 .
N3 C23 H23B 109.4 . .
C22 C23 H23B 109.4 4_556 .
H23A C23 H23B 108.0 . .

loop_
_geom_bond_atom_site_label_1
_geom_bond_atom_site_label_2
_geom_bond_distance
_geom_bond_site_symmetry_2
I1 Cu2 2.6918(13) .
I1 Cu1 2.6940(7) 10_556
I1 Cu1 2.6940(7) .
I2 Cu2 2.6927(8) .
I2 Cu2 2.6927(8) 3_655
I2 Cu1 2.6930(13) .
Cu1 N1 2.039(5) .
Cu1 Cu1 2.5715(18) 10_556
Cu1 I1 2.6940(7) 3_655
Cu1 Cu2 2.6988(11) .
Cu1 Cu2 2.6988(11) 3_655
Cu2 N2 2.038(5) .
Cu2 Cu2 2.5900(18) 3_655
Cu2 I2 2.6928(7) 10_556
Cu2 Cu1 2.6987(11) 10_556
Cu3 O1 1.961(3) .
Cu3 O2 1.961(3) 13_556
Cu3 O3 1.964(3) 7
Cu3 O4 1.967(3) 11_556
Cu3 N3 2.178(3) .
Cu3 Cu3 2.6340(10) 13_556
O1 C10 1.219(5) .
O2 C10 1.265(5) .
O2 Cu3 1.961(3) 13_556
O3 C20 1.255(5) .
O3 Cu3 1.964(3) 7_545
O4 C20 1.233(5) .
O4 Cu3 1.967(3) 11
N1 C1 1.328(5) 12_655
N1 C1 1.328(5) .
N2 C11 1.331(5) .
N2 C11 1.331(5) 10_556
N3 C21 1.432(7) .
N3 C23 1.457(7) .
N3 C22 1.477(7) .
C1 C2 1.385(6) .
C1 H1 0.9300 .
C2 C3 1.372(5) .
C2 C4 1.499(6) .
C3 C2 1.372(5) 12_655
C3 H3 0.9300 .
C4 C5 1.362(6) .
C4 C9 1.364(6) .
C5 C6 1.382(6) .
C5 H5 0.9300 .
C6 C7 1.370(6) .
C6 H6 0.9300 .
C7 C8 1.362(6) .
C7 C10 1.506(5) .
C8 C9 1.404(6) .
C8 H8 0.9300 .
C9 H9 0.9300 .
C11 C12 1.384(6) .
C11 H11 0.9300 .
C12 C13 1.370(5) .
C12 C14 1.504(5) .
C13 C12 1.370(5) 10_556
C13 H13 0.9300 .
C14 C15 1.342(6) .
C14 C19 1.365(7) .
C15 C16 1.378(6) .
C15 H15 0.9300 .
C16 C17 1.368(6) .
C16 H16 0.9300 .
C17 C18 1.353(6) .
C17 C20 1.493(5) .
C18 C19 1.388(6) .
C18 H18 0.9300 .
C19 H19 0.9300 .
C21 C21 1.551(12) 4_556
C21 H21A 0.9700 .
C21 H21B 0.9700 .
C22 C23 1.570(8) 4_556
C22 H22A 0.9700 .
C22 H22B 0.9700 .
C23 C22 1.570(8) 4_556
C23 H23A 0.9700 .
C23 H23B 0.9700 .
